data_7033224
loop_
_publ_author_name
'Bikas, Rahman'
'Aleshkevych, Pavlo'
'Hosseini-Monfared, Hassan'
'Sanchiz, Joaqu\'in'
'Szymczak, Ritta'
'Lis, Tadeusz'

_publ_section_title
;
 Synthesis, structure, magnetic properties and EPR spectroscopy of a
 copper(II) coordination polymer with a ditopic hydrazone ligand and
 acetate bridges.
;
_journal_issue 4
_journal_name_full 'Dalton transactions (Cambridge, England : 2003)'
_journal_page_first 1782
_journal_page_last 1789
_journal_paper_doi 10.1039/c4dt03060e
_journal_volume 44
_journal_year 2015
_chemical_formula_moiety 'C24 H22 Cu2 N4 O7'
_chemical_formula_sum 'C24 H22 Cu2 N4 O7'
_chemical_formula_weight 605.54
_chemical_name_systematic
;
 ?
;
_space_group_IT_number 2
_symmetry_cell_setting triclinic
_symmetry_space_group_name_Hall '-P 1'
_symmetry_space_group_name_H-M 'P -1'
_atom_sites_solution_hydrogens geom
_atom_sites_solution_primary direct
_atom_sites_solution_secondary difmap
_audit_creation_method SHELXL-97
_audit_update_record
;
2014-04-04 deposited with the CCDC.
2014-11-24 downloaded from the CCDC.
;
_cell_angle_alpha 85.46(2)
_cell_angle_beta 78.36(2)
_cell_angle_gamma 74.18(2)
_cell_formula_units_Z 2
_cell_length_a 8.5706(17)
_cell_length_b 9.7965(19)
_cell_length_c 15.534(4)
_cell_measurement_reflns_used 17704
_cell_measurement_temperature 100(2)
_cell_measurement_theta_max 37
_cell_measurement_theta_min 2
_cell_volume 1228.7(5)
_computing_cell_refinement 'CrysAlis CCD, Oxford Diffraction Ltd.'
_computing_data_collection 'CrysAlis RED, Oxford Diffraction Ltd.'
_computing_data_reduction 'CrysAlis RED, Oxford Diffraction Ltd.'
_computing_structure_refinement 'SHELXL-97 (Sheldrick, 1997)'
_computing_structure_solution 'SHELXS-97 (Sheldrick, 1990)'
_diffrn_ambient_temperature 100(2)
_diffrn_measured_fraction_theta_full 0.998
_diffrn_measured_fraction_theta_max 0.859
_diffrn_measurement_device_type 'Kuma Km4 with CCD detector'
_diffrn_measurement_method '\w scans'
_diffrn_radiation_monochromator graphite
_diffrn_radiation_source 'fine-focus sealed tube'
_diffrn_radiation_type MoK\a
_diffrn_radiation_wavelength 0.71073
_diffrn_reflns_av_R_equivalents 0.0202
_diffrn_reflns_av_sigmaI/netI 0.0220
_diffrn_reflns_limit_h_max 14
_diffrn_reflns_limit_h_min -13
_diffrn_reflns_limit_k_max 16
_diffrn_reflns_limit_k_min -13
_diffrn_reflns_limit_l_max 25
_diffrn_reflns_limit_l_min -26
_diffrn_reflns_number 23437
_diffrn_reflns_theta_full 25.50
_diffrn_reflns_theta_max 36.89
_diffrn_reflns_theta_min 2.85
_exptl_absorpt_coefficient_mu 1.783
_exptl_absorpt_correction_T_max 0.694
_exptl_absorpt_correction_T_min 0.561
_exptl_absorpt_correction_type analytical
_exptl_absorpt_process_details
;
CrysAlisPro, Agilent Technologies,
Version 1.171.36.21 (release 14-08-2012 CrysAlis171 .NET)
(compiled Sep 14 2012,17:21:16)
Analytical numeric absorption correction using a multifaceted crystal
model based on expressions derived by R.C. Clark & J.S. Reid.
(Clark, R. C. & Reid, J. S. (1995). Acta Cryst. A51, 887-897)
;
_exptl_crystal_colour 'dark green'
_exptl_crystal_density_diffrn 1.637
_exptl_crystal_density_method 'not measured'
_exptl_crystal_description block
_exptl_crystal_F_000 616
_exptl_crystal_size_max 0.40
_exptl_crystal_size_mid 0.33
_exptl_crystal_size_min 0.25
_refine_diff_density_max 1.03
_refine_diff_density_min -0.42
_refine_diff_density_rms 0.114
_refine_ls_extinction_method none
_refine_ls_goodness_of_fit_ref 1.138
_refine_ls_hydrogen_treatment constr
_refine_ls_matrix_type full
_refine_ls_number_parameters 337
_refine_ls_number_reflns 10658
_refine_ls_number_restraints 0
_refine_ls_restrained_S_all 1.138
_refine_ls_R_factor_all 0.0410
_refine_ls_R_factor_gt 0.0349
_refine_ls_shift/su_max 0.001
_refine_ls_shift/su_mean 0.000
_refine_ls_structure_factor_coef Fsqd
_refine_ls_weighting_details 'calc w=1/[\s^2^(Fo^2^)+(0.0690P)^2^] where P=(Fo^2^+2Fc^2^)/3'
_refine_ls_weighting_scheme calc
_refine_ls_wR_factor_gt 0.1048
_refine_ls_wR_factor_ref 0.1067
_reflns_number_gt 8882
_reflns_number_total 10658
_reflns_threshold_expression >2sigma(I)
_cod_data_source_file c4dt03060e2.cif
_cod_data_source_block kubicmoa
_cod_depositor_comments 'Adding full bibliography for 7033224.cif.'
_cod_original_sg_symbol_H-M P-1
_cod_database_code 7033224

loop_
_symmetry_equiv_pos_as_xyz
'x, y, z'
'-x, -y, -z'

loop_
_atom_site_label
_atom_site_type_symbol
_atom_site_fract_x
_atom_site_fract_y
_atom_site_fract_z
_atom_site_U_iso_or_equiv
_atom_site_adp_type
_atom_site_occupancy
_atom_site_symmetry_multiplicity
_atom_site_calc_flag
_atom_site_refinement_flags
Cu1 Cu 0.832515(17) 0.485916(14) 0.474646(9) 0.01269(4) Uani 1 1 d .
Cu2 Cu 0.089753(19) 0.923089(18) 0.933159(10) 0.01885(5) Uani 1 1 d .
O1 O 0.69600(11) 0.52864(10) 0.59344(6) 0.01643(16) Uani 1 1 d .
O2 O 1.02054(11) 0.35647(9) 0.51276(6) 0.01603(15) Uani 1 1 d .
O3 O 0.95113(12) 0.18490(10) 0.45722(7) 0.02104(18) Uani 1 1 d .
O4 O -0.24945(13) 0.96987(13) 1.05683(7) 0.0290(2) Uani 1 1 d .
O5 O -0.09663(14) 0.83639(14) 0.94493(8) 0.0352(3) Uani 1 1 d .
O6 O 0.18031(16) 0.78580(13) 1.02153(7) 0.0327(3) Uani 1 1 d .
O7 O 0.02649(16) 0.91630(14) 1.13471(7) 0.0340(3) Uani 1 1 d .
N1 N 0.89931(12) 0.48152(10) 0.34282(6) 0.01412(16) Uani 1 1 d .
N2 N 0.63602(12) 0.61384(11) 0.44313(6) 0.01350(16) Uani 1 1 d .
N3 N 0.51775(12) 0.67981(11) 0.51072(6) 0.01458(17) Uani 1 1 d .
N4 N 0.24658(13) 0.81028(12) 0.81954(7) 0.01852(19) Uani 1 1 d .
C11 C 1.03357(15) 0.39608(13) 0.29595(8) 0.0172(2) Uani 1 1 d .
H11 H 1.1171 0.3400 0.3255 0.021 Uiso 1 1 calc R
C21 C 1.05453(17) 0.38696(14) 0.20541(9) 0.0204(2) Uani 1 1 d .
H21 H 1.1513 0.3263 0.1732 0.024 Uiso 1 1 calc R
C31 C 0.93171(17) 0.46796(15) 0.16312(8) 0.0215(2) Uani 1 1 d .
H31 H 0.9416 0.4613 0.1015 0.026 Uiso 1 1 calc R
C41 C 0.79361(16) 0.55931(14) 0.21134(8) 0.0194(2) Uani 1 1 d .
H41 H 0.7094 0.6172 0.1830 0.023 Uiso 1 1 calc R
C51 C 0.78088(14) 0.56457(12) 0.30184(7) 0.01394(18) Uani 1 1 d .
C61 C 0.63627(14) 0.65355(12) 0.36119(7) 0.01374(18) Uani 1 1 d .
C71 C 0.56440(14) 0.62513(12) 0.58567(7) 0.01377(18) Uani 1 1 d .
C12 C 0.45237(14) 0.68813(12) 0.66703(7) 0.01390(18) Uani 1 1 d .
C22 C 0.30435(15) 0.78930(14) 0.66311(8) 0.0174(2) Uani 1 1 d .
H22 H 0.2711 0.8179 0.6083 0.021 Uiso 1 1 calc R
C32 C 0.20631(15) 0.84762(14) 0.74028(8) 0.0194(2) Uani 1 1 d .
H32 H 0.1058 0.9174 0.7371 0.023 Uiso 1 1 calc R
C42 C 0.49473(15) 0.64752(14) 0.74904(8) 0.0178(2) Uani 1 1 d .
H42 H 0.5944 0.5778 0.7541 0.021 Uiso 1 1 calc R
C52 C 0.38820(16) 0.71108(15) 0.82308(8) 0.0198(2) Uani 1 1 d .
H52 H 0.4170 0.6829 0.8790 0.024 Uiso 1 1 calc R
C13 C 0.51507(14) 0.77350(12) 0.32863(7) 0.01421(18) Uani 1 1 d .
C23 C 0.34722(15) 0.80374(13) 0.36613(8) 0.0171(2) Uani 1 1 d .
H23 H 0.3093 0.7445 0.4125 0.021 Uiso 1 1 calc R
C33 C 0.23555(16) 0.91957(14) 0.33616(9) 0.0207(2) Uani 1 1 d .
H33 H 0.1218 0.9397 0.3623 0.025 Uiso 1 1 calc R
C43 C 0.28957(18) 1.00622(14) 0.26797(9) 0.0231(2) Uani 1 1 d .
H43 H 0.2126 1.0845 0.2468 0.028 Uiso 1 1 calc R
C53 C 0.45662(17) 0.97823(14) 0.23065(9) 0.0215(2) Uani 1 1 d .
H53 H 0.4936 1.0380 0.1844 0.026 Uiso 1 1 calc R
C63 C 0.56942(16) 0.86319(14) 0.26091(8) 0.0182(2) Uani 1 1 d .
H63 H 0.6835 0.8451 0.2358 0.022 Uiso 1 1 calc R
C1 C 1.04198(14) 0.22378(12) 0.49611(8) 0.01448(18) Uani 1 1 d .
C2 C 1.18595(17) 0.12015(14) 0.52762(10) 0.0236(3) Uani 1 1 d .
H2A H 1.1811 0.0230 0.5205 0.035 Uiso 1 1 calc R
H2B H 1.1808 0.1355 0.5898 0.035 Uiso 1 1 calc R
H2C H 1.2895 0.1346 0.4930 0.035 Uiso 1 1 calc R
C3 C 0.13475(17) 0.80975(15) 1.10200(9) 0.0224(2) Uani 1 1 d .
C4 C 0.2183(2) 0.70174(17) 1.16439(11) 0.0303(3) Uani 1 1 d .
H4A H 0.2787 0.6144 1.1330 0.045 Uiso 1 1 calc R
H4B H 0.1349 0.6809 1.2130 0.045 Uiso 1 1 calc R
H4C H 0.2955 0.7397 1.1877 0.045 Uiso 1 1 calc R
C5 C -0.22547(16) 0.87538(15) 1.00207(8) 0.0213(2) Uani 1 1 d .
C6 C -0.36238(19) 0.80390(18) 1.00447(10) 0.0283(3) Uani 1 1 d .
H6A H -0.3142 0.7033 0.9912 0.042 Uiso 1 1 calc R
H6B H -0.4292 0.8496 0.9607 0.042 Uiso 1 1 calc R
H6C H -0.4323 0.8125 1.0631 0.042 Uiso 1 1 calc R

loop_
_atom_site_aniso_label
_atom_site_aniso_U_11
_atom_site_aniso_U_22
_atom_site_aniso_U_33
_atom_site_aniso_U_23
_atom_site_aniso_U_13
_atom_site_aniso_U_12
Cu1 0.01226(7) 0.01354(7) 0.01097(7) -0.00172(4) -0.00174(5) -0.00116(5)
Cu2 0.01642(8) 0.02583(9) 0.01180(7) -0.00433(5) 0.00044(5) -0.00258(6)
O1 0.0159(4) 0.0185(4) 0.0123(4) 0.0000(3) -0.0019(3) -0.0009(3)
O2 0.0175(4) 0.0113(3) 0.0187(4) -0.0017(3) -0.0055(3) -0.0010(3)
O3 0.0215(4) 0.0177(4) 0.0277(5) -0.0001(3) -0.0107(4) -0.0070(3)
O4 0.0230(5) 0.0402(6) 0.0231(5) -0.0140(4) 0.0057(4) -0.0110(4)
O5 0.0260(5) 0.0480(7) 0.0323(6) -0.0238(5) 0.0102(4) -0.0158(5)
O6 0.0388(6) 0.0315(6) 0.0183(5) -0.0004(4) -0.0013(4) 0.0037(5)
O7 0.0370(6) 0.0391(6) 0.0165(5) -0.0036(4) -0.0057(4) 0.0070(5)
N1 0.0141(4) 0.0144(4) 0.0132(4) -0.0025(3) -0.0010(3) -0.0032(3)
N2 0.0127(4) 0.0149(4) 0.0119(4) -0.0017(3) -0.0012(3) -0.0025(3)
N3 0.0128(4) 0.0188(4) 0.0103(4) -0.0024(3) -0.0004(3) -0.0019(3)
N4 0.0161(4) 0.0259(5) 0.0125(4) -0.0041(3) -0.0005(3) -0.0044(4)
C11 0.0156(5) 0.0175(5) 0.0159(5) -0.0031(4) 0.0008(4) -0.0021(4)
C21 0.0212(5) 0.0196(5) 0.0166(5) -0.0050(4) 0.0013(4) -0.0013(4)
C31 0.0243(6) 0.0252(6) 0.0119(5) -0.0044(4) 0.0001(4) -0.0031(5)
C41 0.0198(5) 0.0226(5) 0.0137(5) -0.0028(4) -0.0024(4) -0.0017(4)
C51 0.0146(4) 0.0147(4) 0.0119(4) -0.0018(3) -0.0008(3) -0.0036(4)
C61 0.0131(4) 0.0161(4) 0.0114(4) -0.0018(3) -0.0015(3) -0.0030(4)
C71 0.0138(4) 0.0153(4) 0.0123(4) -0.0014(3) -0.0012(3) -0.0045(4)
C12 0.0133(4) 0.0172(5) 0.0110(4) -0.0021(3) -0.0009(3) -0.0042(4)
C22 0.0158(5) 0.0219(5) 0.0130(5) -0.0027(4) -0.0031(4) -0.0016(4)
C32 0.0152(5) 0.0262(6) 0.0140(5) -0.0050(4) -0.0015(4) -0.0005(4)
C42 0.0164(5) 0.0221(5) 0.0126(5) -0.0003(4) -0.0019(4) -0.0016(4)
C52 0.0200(5) 0.0269(6) 0.0104(5) -0.0017(4) -0.0010(4) -0.0039(5)
C13 0.0151(4) 0.0155(4) 0.0114(4) -0.0006(3) -0.0018(3) -0.0035(4)
C23 0.0162(5) 0.0180(5) 0.0156(5) 0.0007(4) -0.0020(4) -0.0030(4)
C33 0.0173(5) 0.0202(5) 0.0202(6) 0.0014(4) -0.0018(4) 0.0006(4)
C43 0.0229(6) 0.0179(5) 0.0239(6) 0.0024(4) -0.0041(5) 0.0014(5)
C53 0.0249(6) 0.0190(5) 0.0184(5) 0.0036(4) -0.0016(4) -0.0049(5)
C63 0.0179(5) 0.0202(5) 0.0148(5) 0.0013(4) -0.0007(4) -0.0046(4)
C1 0.0140(4) 0.0130(4) 0.0159(5) 0.0001(3) -0.0019(4) -0.0035(4)
C2 0.0217(6) 0.0142(5) 0.0374(7) 0.0018(5) -0.0141(5) -0.0031(4)
C3 0.0227(6) 0.0264(6) 0.0183(6) 0.0002(4) -0.0055(4) -0.0059(5)
C4 0.0395(8) 0.0277(7) 0.0242(7) 0.0036(5) -0.0125(6) -0.0063(6)
C5 0.0188(5) 0.0296(6) 0.0143(5) -0.0019(4) -0.0015(4) -0.0049(5)
C6 0.0256(6) 0.0393(8) 0.0224(7) -0.0045(6) -0.0015(5) -0.0136(6)

loop_
_atom_type_symbol
_atom_type_description
_atom_type_scat_dispersion_real
_atom_type_scat_dispersion_imag
_atom_type_scat_source
C C 0.0033 0.0016 'International Tables Vol C Tables 4.2.6.8 and 6.1.1.4'
H H 0.0000 0.0000 'International Tables Vol C Tables 4.2.6.8 and 6.1.1.4'
N N 0.0061 0.0033 'International Tables Vol C Tables 4.2.6.8 and 6.1.1.4'
O O 0.0106 0.0060 'International Tables Vol C Tables 4.2.6.8 and 6.1.1.4'
Cu Cu 0.3201 1.2651 'International Tables Vol C Tables 4.2.6.8 and 6.1.1.4'

loop_
_geom_angle_atom_site_label_1
_geom_angle_atom_site_label_2
_geom_angle_atom_site_label_3
_geom_angle
_geom_angle_site_symmetry_1
_geom_angle_site_symmetry_3
O2 Cu1 N2 176.57(4) . .
O2 Cu1 O1 96.63(4) . .
N2 Cu1 O1 80.15(4) . .
O2 Cu1 N1 102.61(5) . .
N2 Cu1 N1 80.56(5) . .
O1 Cu1 N1 160.61(4) . .
O2 Cu1 O2 80.88(4) . 2_766
N2 Cu1 O2 100.34(4) . 2_766
O1 Cu1 O2 92.03(4) . 2_766
N1 Cu1 O2 93.35(4) . 2_766
O6 Cu2 O7 168.41(5) . 2_577
O6 Cu2 O4 88.72(6) . 2_577
O7 Cu2 O4 89.50(6) 2_577 2_577
O6 Cu2 O5 89.50(6) . .
O7 Cu2 O5 89.94(6) 2_577 .
O4 Cu2 O5 168.33(4) 2_577 .
O6 Cu2 N4 96.16(5) . .
O7 Cu2 N4 95.37(5) 2_577 .
O4 Cu2 N4 93.05(5) 2_577 .
O5 Cu2 N4 98.61(5) . .
O6 Cu2 Cu2 86.06(4) . 2_577
O7 Cu2 Cu2 82.36(4) 2_577 2_577
O4 Cu2 Cu2 82.94(3) 2_577 2_577
O5 Cu2 Cu2 85.43(4) . 2_577
N4 Cu2 Cu2 175.39(3) . 2_577
C71 O1 Cu1 108.51(8) . .
C1 O2 Cu1 115.02(8) . .
C1 O2 Cu1 140.85(8) . 2_766
Cu1 O2 Cu1 99.12(4) . 2_766
C5 O4 Cu2 124.99(9) . 2_577
C5 O5 Cu2 121.83(10) . .
C3 O6 Cu2 121.05(10) . .
C3 O7 Cu2 125.06(10) . 2_577
C11 N1 C51 119.95(10) . .
C11 N1 Cu1 127.01(9) . .
C51 N1 Cu1 112.54(8) . .
C61 N2 N3 122.92(10) . .
C61 N2 Cu1 119.05(8) . .
N3 N2 Cu1 116.61(8) . .
C71 N3 N2 107.62(10) . .
C52 N4 C32 117.81(11) . .
C52 N4 Cu2 123.48(9) . .
C32 N4 Cu2 118.56(9) . .
N1 C11 C21 121.93(12) . .
N1 C11 H11 119.0 . .
C21 C11 H11 119.0 . .
C31 C21 C11 118.63(12) . .
C31 C21 H21 120.7 . .
C11 C21 H21 120.7 . .
C21 C31 C41 119.60(12) . .
C21 C31 H31 120.2 . .
C41 C31 H31 120.2 . .
C31 C41 C51 118.90(12) . .
C31 C41 H41 120.5 . .
C51 C41 H41 120.5 . .
N1 C51 C41 120.93(11) . .
N1 C51 C61 114.96(10) . .
C41 C51 C61 124.04(11) . .
N2 C61 C13 125.84(10) . .
N2 C61 C51 111.43(10) . .
C13 C61 C51 122.69(10) . .
O1 C71 N3 126.46(11) . .
O1 C71 C12 118.29(10) . .
N3 C71 C12 115.23(10) . .
C22 C12 C42 118.56(11) . .
C22 C12 C71 121.00(11) . .
C42 C12 C71 120.44(10) . .
C32 C22 C12 118.94(11) . .
C32 C22 H22 120.5 . .
C12 C22 H22 120.5 . .
N4 C32 C22 123.01(12) . .
N4 C32 H32 118.5 . .
C22 C32 H32 118.5 . .
C52 C42 C12 118.53(11) . .
C52 C42 H42 120.7 . .
C12 C42 H42 120.7 . .
N4 C52 C42 123.15(12) . .
N4 C52 H52 118.4 . .
C42 C52 H52 118.4 . .
C23 C13 C63 119.05(11) . .
C23 C13 C61 121.33(10) . .
C63 C13 C61 119.57(11) . .
C33 C23 C13 120.49(11) . .
C33 C23 H23 119.8 . .
C13 C23 H23 119.8 . .
C23 C33 C43 120.20(12) . .
C23 C33 H33 119.9 . .
C43 C33 H33 119.9 . .
C33 C43 C53 119.92(12) . .
C33 C43 H43 120.0 . .
C53 C43 H43 120.0 . .
C63 C53 C43 120.19(12) . .
C63 C53 H53 119.9 . .
C43 C53 H53 119.9 . .
C53 C63 C13 120.14(12) . .
C53 C63 H63 119.9 . .
C13 C63 H63 119.9 . .
O3 C1 O2 122.31(11) . .
O3 C1 C2 121.84(11) . .
O2 C1 C2 115.85(10) . .
C1 C2 H2A 109.5 . .
C1 C2 H2B 109.5 . .
H2A C2 H2B 109.5 . .
C1 C2 H2C 109.5 . .
H2A C2 H2C 109.5 . .
H2B C2 H2C 109.5 . .
O6 C3 O7 125.40(14) . .
O6 C3 C4 117.05(13) . .
O7 C3 C4 117.55(13) . .
C3 C4 H4A 109.5 . .
C3 C4 H4B 109.5 . .
H4A C4 H4B 109.5 . .
C3 C4 H4C 109.5 . .
H4A C4 H4C 109.5 . .
H4B C4 H4C 109.5 . .
O4 C5 O5 124.79(14) . .
O4 C5 C6 117.58(12) . .
O5 C5 C6 117.63(13) . .
C5 C6 H6A 109.5 . .
C5 C6 H6B 109.5 . .
H6A C6 H6B 109.5 . .
C5 C6 H6C 109.5 . .
H6A C6 H6C 109.5 . .
H6B C6 H6C 109.5 . .

loop_
_geom_bond_atom_site_label_1
_geom_bond_atom_site_label_2
_geom_bond_distance
_geom_bond_site_symmetry_2
Cu1 O2 1.9255(10) .
Cu1 N2 1.9316(11) .
Cu1 O1 1.9833(10) .
Cu1 N1 2.0126(11) .
Cu1 O2 2.2839(10) 2_766
Cu2 O6 1.9658(13) .
Cu2 O7 1.9714(13) 2_577
Cu2 O4 1.9727(12) 2_577
Cu2 O5 1.9758(12) .
Cu2 N4 2.1645(12) .
Cu2 Cu2 2.6253(8) 2_577
O1 C71 1.2789(15) .
O2 C1 1.3016(14) .
O2 Cu1 2.2839(10) 2_766
O3 C1 1.2265(15) .
O4 C5 1.2542(17) .
O4 Cu2 1.9727(12) 2_577
O5 C5 1.2575(17) .
O6 C3 1.2528(18) .
O7 C3 1.2547(19) .
O7 Cu2 1.9714(13) 2_577
N1 C11 1.3372(16) .
N1 C51 1.3512(16) .
N2 C61 1.3010(15) .
N2 N3 1.3668(14) .
N3 C71 1.3322(16) .
N4 C52 1.3402(17) .
N4 C32 1.3416(17) .
C11 C21 1.3884(18) .
C11 H11 0.9500 .
C21 C31 1.382(2) .
C21 H21 0.9500 .
C31 C41 1.3906(18) .
C31 H31 0.9500 .
C41 C51 1.3918(17) .
C41 H41 0.9500 .
C51 C61 1.4910(16) .
C61 C13 1.4724(17) .
C71 C12 1.4869(16) .
C12 C22 1.3898(17) .
C12 C42 1.3930(17) .
C22 C32 1.3820(17) .
C22 H22 0.9500 .
C32 H32 0.9500 .
C42 C52 1.3870(17) .
C42 H42 0.9500 .
C52 H52 0.9500 .
C13 C23 1.3976(17) .
C13 C63 1.4052(17) .
C23 C33 1.3873(17) .
C23 H23 0.9500 .
C33 C43 1.3896(19) .
C33 H33 0.9500 .
C43 C53 1.392(2) .
C43 H43 0.9500 .
C53 C63 1.3896(19) .
C53 H53 0.9500 .
C63 H63 0.9500 .
C1 C2 1.5082(18) .
C2 H2A 0.9800 .
C2 H2B 0.9800 .
C2 H2C 0.9800 .
C3 C4 1.509(2) .
C4 H4A 0.9800 .
C4 H4B 0.9800 .
C4 H4C 0.9800 .
C5 C6 1.515(2) .
C6 H6A 0.9800 .
C6 H6B 0.9800 .
C6 H6C 0.9800 .

loop_
_geom_hbond_atom_site_label_D
_geom_hbond_atom_site_label_H
_geom_hbond_atom_site_label_A
_geom_hbond_distance_DH
_geom_hbond_distance_HA
_geom_hbond_distance_DA
_geom_hbond_angle_DHA
_geom_hbond_site_symmetry_A
C22 H22 O3 0.95 2.34 3.1027(17) 136.9 2_666
C32 H32 O7 0.95 2.55 3.1197(19) 118.7 2_577
C2 H2A O3 0.98 2.56 3.4724(17) 155.4 2_756

loop_
_geom_torsion_atom_site_label_1
_geom_torsion_atom_site_label_2
_geom_torsion_atom_site_label_3
_geom_torsion_atom_site_label_4
_geom_torsion
C61 N2 N3 C71 -172.49(11)
C51 N1 C11 C21 -1.50(18)
Cu1 N1 C11 C21 169.81(10)
N1 C11 C21 C31 -0.6(2)
C11 C21 C31 C41 2.0(2)
C21 C31 C41 C51 -1.4(2)
C11 N1 C51 C41 2.16(18)
Cu1 N1 C51 C41 -170.34(10)
C11 N1 C51 C61 179.18(10)
Cu1 N1 C51 C61 6.69(12)
C31 C41 C51 N1 -0.71(19)
C31 C41 C51 C61 -177.46(12)
N3 N2 C61 C13 1.06(19)
Cu1 N2 C61 C13 -164.83(9)
N3 N2 C61 C51 179.01(10)
Cu1 N2 C61 C51 13.12(13)
N1 C51 C61 N2 -12.70(15)
C41 C51 C61 N2 164.22(12)
N1 C51 C61 C13 165.32(11)
C41 C51 C61 C13 -17.76(18)
Cu1 O1 C71 N3 5.57(15)
Cu1 O1 C71 C12 -172.28(8)
N2 N3 C71 O1 0.14(16)
N2 N3 C71 C12 178.04(9)
O1 C71 C12 C22 -177.42(11)
N3 C71 C12 C22 4.50(16)
O1 C71 C12 C42 3.15(17)
N3 C71 C12 C42 -174.93(11)
C42 C12 C22 C32 1.15(19)
C71 C12 C22 C32 -178.29(12)
C52 N4 C32 C22 -0.4(2)
Cu2 N4 C32 C22 175.25(10)
C12 C22 C32 N4 -0.6(2)
C22 C12 C42 C52 -0.74(18)
C71 C12 C42 C52 178.71(11)
C32 N4 C52 C42 0.9(2)
Cu2 N4 C52 C42 -174.57(10)
C12 C42 C52 N4 -0.3(2)
N2 C61 C13 C23 -39.07(18)
C51 C61 C13 C23 143.20(12)
N2 C61 C13 C63 138.31(13)
C51 C61 C13 C63 -39.43(16)
C63 C13 C23 C33 0.82(18)
C61 C13 C23 C33 178.21(11)
C13 C23 C33 C43 0.5(2)
C23 C33 C43 C53 -1.1(2)
C33 C43 C53 C63 0.5(2)
C43 C53 C63 C13 0.8(2)
C23 C13 C63 C53 -1.44(19)
C61 C13 C63 C53 -178.87(11)
